data_7015336
loop_
_publ_author_name
'Zhang, Ai-Jiang'
'Wang, Ya-Wen'
'Dou, Wei'
'Dong, Ming'
'Zhang, Yan-Ling'
'Tang, Yu'
'Liu, Wei-Sheng'
'Peng, Yu'

_publ_section_title
;
 Synthesis, crystal structures, luminescent and magnetic properties of
 homodinuclear lanthanide complexes with a flexible tripodal
 carboxylate ligand.
;
_journal_issue 12
_journal_name_full 'Dalton transactions (Cambridge, England : 2003)'
_journal_page_first 2844
_journal_page_last 2851
_journal_paper_doi 10.1039/c0dt01514h
_journal_volume 40
_journal_year 2011
_chemical_formula_sum 'C100 H92 N6 Nd2 O26 S2'
_chemical_formula_weight 2146.40
_chemical_name_systematic
;
?
;
_space_group_IT_number 14
_symmetry_cell_setting monoclinic
_symmetry_space_group_name_Hall '-P 2yn'
_symmetry_space_group_name_H-M 'P 1 21/n 1'
_atom_sites_solution_hydrogens geom
_atom_sites_solution_primary direct
_atom_sites_solution_secondary difmap
_audit_creation_method SHELXL-97
_cell_angle_alpha 90.00
_cell_angle_beta 105.030(2)
_cell_angle_gamma 90.00
_cell_formula_units_Z 2
_cell_length_a 13.3016(5)
_cell_length_b 27.1952(12)
_cell_length_c 16.6339(7)
_cell_measurement_reflns_used 1976
_cell_measurement_temperature 296(2)
_cell_measurement_theta_max 17.83
_cell_measurement_theta_min 2.31
_cell_volume 5811.3(4)
_computing_cell_refinement 'Bruker SAINT'
_computing_data_collection 'Bruker APEX2'
_computing_data_reduction 'Bruker SAINT'
_computing_molecular_graphics 'Bruker SHELXTL'
_computing_publication_material 'Bruker SHELXTL'
_computing_structure_refinement 'SHELXL-97 (Sheldrick, 1997)'
_computing_structure_solution 'SHELXS-97 (Sheldrick, 1990)'
_diffrn_ambient_temperature 296(2)
_diffrn_measured_fraction_theta_full 0.999
_diffrn_measured_fraction_theta_max 0.999
_diffrn_measurement_device_type 'Bruker APEX-II CCD'
_diffrn_measurement_method '\f and \w scans'
_diffrn_radiation_monochromator graphite
_diffrn_radiation_source 'fine-focus sealed tube'
_diffrn_radiation_type MoK\a
_diffrn_radiation_wavelength 0.71073
_diffrn_reflns_av_R_equivalents 0.1116
_diffrn_reflns_av_sigmaI/netI 0.1780
_diffrn_reflns_limit_h_max 15
_diffrn_reflns_limit_h_min -16
_diffrn_reflns_limit_k_max 32
_diffrn_reflns_limit_k_min -32
_diffrn_reflns_limit_l_max 18
_diffrn_reflns_limit_l_min -20
_diffrn_reflns_number 31435
_diffrn_reflns_theta_full 25.50
_diffrn_reflns_theta_max 25.50
_diffrn_reflns_theta_min 1.47
_diffrn_standards_number 0
_exptl_absorpt_coefficient_mu 0.985
_exptl_absorpt_correction_T_max 0.838
_exptl_absorpt_correction_T_min 0.789
_exptl_absorpt_correction_type multi-scan
_exptl_absorpt_process_details SADABS
_exptl_crystal_colour PALE-PURPLE
_exptl_crystal_density_diffrn 1.227
_exptl_crystal_density_method 'not measured'
_exptl_crystal_description BLOCK
_exptl_crystal_F_000 2188
_exptl_crystal_size_max 0.24
_exptl_crystal_size_mid 0.21
_exptl_crystal_size_min 0.18
_platon_squeeze_details
;
;
_refine_diff_density_max 0.721
_refine_diff_density_min -0.741
_refine_diff_density_rms 0.109
_refine_ls_extinction_method none
_refine_ls_goodness_of_fit_ref 0.839
_refine_ls_hydrogen_treatment constr
_refine_ls_matrix_type full
_refine_ls_number_parameters 645
_refine_ls_number_reflns 10814
_refine_ls_number_restraints 155
_refine_ls_restrained_S_all 0.803
_refine_ls_R_factor_all 0.1278
_refine_ls_R_factor_gt 0.0566
_refine_ls_shift/su_max 0.003
_refine_ls_shift/su_mean 0.000
_refine_ls_structure_factor_coef Fsqd
_refine_ls_weighting_details 'calc w=1/[\s^2^(Fo^2^)+(0.0501P)^2^+0.4162P] where P=(Fo^2^+2Fc^2^)/3'
_refine_ls_weighting_scheme calc
_refine_ls_wR_factor_gt 0.1124
_refine_ls_wR_factor_ref 0.1270
_reflns_number_gt 5026
_reflns_number_total 10814
_reflns_threshold_expression >2sigma(I)
_cod_data_source_file c0dt01514h.txt
_cod_data_source_block 2
_cod_depositor_comments
;
The following automatic conversions were performed:
'_symmetry_cell_setting' value 'Monoclinic' changed to 'monoclinic'
according to '/home/saulius/struct/CIF-dictionaries/cif_core.dic'
dictionary named 'cif_core.dic' version 2.4.1 from
2010-06-29.

'_exptl_absorpt_correction_type' value 'MULTI-SCAN' changed
to 'multi-scan' according to
'/home/saulius/struct/CIF-dictionaries/cif_core.dic' dictionary named
'cif_core.dic' version 2.4.1 from
2010-06-29.

'_refine_ls_hydrogen_treatment' value 'CONSTR' changed to
'constr' according to '/home/saulius/struct/CIF-dictionaries/cif_core.dic'
dictionary named 'cif_core.dic' version 2.4.1 from 2010-06-29.

Automatic conversion script
Id: cif_fix_enum 1555 2011-01-17 13:19:09Z saulius 
;
_cod_original_sg_symbol_H-M P2(1)/n
_cod_database_code 7015336

loop_
_symmetry_equiv_pos_as_xyz
'x, y, z'
'-x+1/2, y+1/2, -z+1/2'
'-x, -y, -z'
'x-1/2, -y-1/2, z-1/2'

loop_
_atom_site_label
_atom_site_type_symbol
_atom_site_fract_x
_atom_site_fract_y
_atom_site_fract_z
_atom_site_U_iso_or_equiv
_atom_site_adp_type
_atom_site_occupancy
_atom_site_symmetry_multiplicity
_atom_site_calc_flag
_atom_site_refinement_flags
_atom_site_disorder_assembly
_atom_site_disorder_group
Nd1 Nd 0.40164(3) -0.042209(13) 0.04973(2) 0.03189(11) Uani 1 1 d U . .
C1 C -0.2209(6) 0.1838(3) -0.1297(5) 0.074(2) Uani 1 1 d U . .
H1A H -0.2545 0.2124 -0.1582 0.111 Uiso 1 1 calc R . .
H1B H -0.2647 0.1691 -0.0986 0.111 Uiso 1 1 calc R . .
H1C H -0.2087 0.1605 -0.1696 0.111 Uiso 1 1 calc R . .
C2 C -0.1198(6) 0.1982(3) -0.0718(5) 0.0555(16) Uani 1 1 d U . .
C7 C -0.0722(5) 0.1687(3) -0.0062(4) 0.0483(15) Uani 1 1 d U . .
H7 H -0.1044 0.1393 0.0013 0.058 Uiso 1 1 calc R . .
C6 C 0.0219(5) 0.1806(3) 0.0497(4) 0.0509(14) Uani 1 1 d U . .
H6 H 0.0519 0.1598 0.0937 0.061 Uiso 1 1 calc R . .
C5 C 0.0695(5) 0.2239(3) 0.0386(4) 0.0446(13) Uani 1 1 d U . .
C4 C 0.0247(6) 0.2537(3) -0.0277(5) 0.0599(16) Uani 1 1 d U . .
H4 H 0.0576 0.2827 -0.0358 0.072 Uiso 1 1 calc R . .
C3 C -0.0690(6) 0.2407(3) -0.0829(5) 0.0631(18) Uani 1 1 d U . .
H3 H -0.0980 0.2611 -0.1278 0.076 Uiso 1 1 calc R . .
C8 C 0.3386(5) 0.1804(2) 0.0861(4) 0.0419(13) Uani 1 1 d U . .
C9 C 0.2922(5) 0.1744(2) -0.0065(4) 0.0425(12) Uani 1 1 d U . .
H9A H 0.2562 0.2043 -0.0295 0.051 Uiso 1 1 calc R . .
H9B H 0.3470 0.1683 -0.0340 0.051 Uiso 1 1 calc R . .
C10 C 0.1821(5) 0.1200(2) -0.1048(4) 0.0396(12) Uani 1 1 d U . .
C11 C 0.0928(5) 0.1418(2) -0.1517(4) 0.0426(13) Uani 1 1 d U . .
H11 H 0.0605 0.1666 -0.1290 0.051 Uiso 1 1 calc R . .
C12 C 0.0507(5) 0.1263(2) -0.2341(4) 0.0406(13) Uani 1 1 d U . .
C13 C -0.0436(5) 0.1470(3) -0.2858(4) 0.0508(15) Uani 1 1 d U . .
H13 H -0.0788 0.1711 -0.2643 0.061 Uiso 1 1 calc R . .
C14 C -0.0805(6) 0.1322(3) -0.3634(5) 0.0601(17) Uani 1 1 d U . .
H14 H -0.1418 0.1459 -0.3957 0.072 Uiso 1 1 calc R . .
C15 C -0.0305(6) 0.0971(3) -0.3971(5) 0.0623(17) Uani 1 1 d U . .
H15 H -0.0579 0.0873 -0.4520 0.075 Uiso 1 1 calc R . .
C16 C 0.0603(6) 0.0761(3) -0.3507(5) 0.0561(16) Uani 1 1 d U . .
H16 H 0.0937 0.0521 -0.3741 0.067 Uiso 1 1 calc R . .
C17 C 0.1026(5) 0.0910(2) -0.2674(4) 0.0435(14) Uani 1 1 d U . .
C18 C 0.1940(5) 0.0705(2) -0.2186(4) 0.0414(13) Uani 1 1 d U . .
H18 H 0.2288 0.0470 -0.2419 0.050 Uiso 1 1 calc R . .
C19 C 0.2343(5) 0.0838(2) -0.1371(4) 0.0371(13) Uani 1 1 d U . .
C20 C 0.3296(5) 0.0578(2) -0.0866(4) 0.0372(13) Uani 1 1 d U . .
C33 C 0.4274(5) 0.2180(2) 0.1043(4) 0.0440(12) Uani 1 1 d U . .
H33A H 0.4029 0.2493 0.0789 0.053 Uiso 1 1 calc R . .
H33B H 0.4535 0.2228 0.1639 0.053 Uiso 1 1 calc R . .
C34 C 0.6101(5) 0.2101(3) 0.1085(4) 0.0456(12) Uani 1 1 d U . .
C35 C 0.6389(5) 0.2484(3) 0.1619(4) 0.0498(13) Uani 1 1 d U . .
H35 H 0.5884 0.2693 0.1724 0.060 Uiso 1 1 calc R . .
C36 C 0.7459(5) 0.2569(3) 0.2021(4) 0.0479(13) Uani 1 1 d U . .
C37 C 0.7784(5) 0.2962(3) 0.2597(4) 0.0544(15) Uani 1 1 d U . .
H37 H 0.7294 0.3182 0.2696 0.065 Uiso 1 1 calc R . .
C38 C 0.8792(6) 0.3016(3) 0.2997(5) 0.0594(16) Uani 1 1 d U . .
H38 H 0.8993 0.3276 0.3368 0.071 Uiso 1 1 calc R . .
C39 C 0.9548(6) 0.2687(3) 0.2866(5) 0.0617(16) Uani 1 1 d U . .
H39 H 1.0245 0.2733 0.3142 0.074 Uiso 1 1 calc R . .
C40 C 0.9259(6) 0.2302(3) 0.2335(5) 0.0581(15) Uani 1 1 d U . .
H40 H 0.9764 0.2084 0.2258 0.070 Uiso 1 1 calc R . .
C41 C 0.8207(5) 0.2226(3) 0.1895(4) 0.0490(13) Uani 1 1 d U . .
C42 C 0.7871(5) 0.1831(2) 0.1336(4) 0.0477(12) Uani 1 1 d U . .
H42 H 0.8364 0.1614 0.1235 0.057 Uiso 1 1 calc R . .
C43 C 0.6859(5) 0.1760(2) 0.0946(4) 0.0445(12) Uani 1 1 d U . .
C44 C 0.6583(5) 0.1333(3) 0.0376(4) 0.0445(13) Uani 1 1 d U . .
C21 C 0.3812(5) 0.1301(2) 0.1204(4) 0.0461(12) Uani 1 1 d U . .
H21A H 0.3246 0.1066 0.1105 0.055 Uiso 1 1 calc R . .
H21B H 0.4311 0.1189 0.0911 0.055 Uiso 1 1 calc R . .
C22 C 0.5345(5) 0.1222(3) 0.2311(4) 0.0457(12) Uani 1 1 d U . .
C23 C 0.5968(5) 0.1518(3) 0.2898(4) 0.0514(12) Uani 1 1 d U . .
H23 H 0.5675 0.1781 0.3113 0.062 Uiso 1 1 calc R . .
C24 C 0.7045(6) 0.1431(3) 0.3184(4) 0.0526(13) Uani 1 1 d U . .
C25 C 0.7697(6) 0.1732(3) 0.3797(5) 0.0613(15) Uani 1 1 d U . .
H25 H 0.7417 0.1992 0.4032 0.074 Uiso 1 1 calc R . .
C26 C 0.8758(6) 0.1635(3) 0.4045(5) 0.0695(17) Uani 1 1 d U . .
H26 H 0.9192 0.1836 0.4438 0.083 Uiso 1 1 calc R . .
C27 C 0.9174(6) 0.1244(3) 0.3717(5) 0.0704(17) Uani 1 1 d U . .
H27 H 0.9883 0.1180 0.3906 0.084 Uiso 1 1 calc R . .
C28 C 0.8568(6) 0.0948(3) 0.3117(5) 0.0624(16) Uani 1 1 d U . .
H28 H 0.8862 0.0690 0.2890 0.075 Uiso 1 1 calc R . .
C29 C 0.7487(5) 0.1042(3) 0.2849(4) 0.0485(13) Uani 1 1 d U . .
C30 C 0.6836(5) 0.0739(3) 0.2245(4) 0.0465(12) Uani 1 1 d U . .
H30 H 0.7129 0.0479 0.2019 0.056 Uiso 1 1 calc R . .
C31 C 0.5789(5) 0.0815(2) 0.1983(4) 0.0425(12) Uani 1 1 d U . .
C32 C 0.5137(5) 0.0446(3) 0.1422(4) 0.0402(12) Uani 1 1 d U . .
C50 C 0.1770(7) 0.0049(3) 0.0788(5) 0.0695(17) Uani 1 1 d U . .
H50A H 0.2043 0.0341 0.0642 0.083 Uiso 0.50 1 d PR A .
H50B H 0.1993 0.0351 0.1052 0.083 Uiso 0.50 1 d PR . .
C46 C 0.3618(7) -0.1191(4) 0.3194(6) 0.100(3) Uani 1 1 d U . .
H46A H 0.3175 -0.0983 0.2785 0.150 Uiso 1 1 calc R . .
H46B H 0.3653 -0.1067 0.3741 0.150 Uiso 1 1 calc R . .
H46C H 0.3341 -0.1519 0.3143 0.150 Uiso 1 1 calc R . .
C45 C 0.5487(8) -0.1403(4) 0.3683(6) 0.117(3) Uani 1 1 d U . .
H45A H 0.5472 -0.1755 0.3633 0.176 Uiso 1 1 calc R . .
H45B H 0.5424 -0.1312 0.4225 0.176 Uiso 1 1 calc R . .
H45C H 0.6134 -0.1281 0.3608 0.176 Uiso 1 1 calc R . .
C47 C 0.4760(7) -0.0996(3) 0.2363(5) 0.0640(18) Uani 1 1 d U . .
H47 H 0.5431 -0.0979 0.2296 0.077 Uiso 1 1 calc R . .
C49A C 0.0559(18) 0.0536(8) 0.1251(15) 0.084(4) Uani 0.410(8) 1 d PU A 1
H49A H 0.0813 0.0789 0.1654 0.126 Uiso 0.410(8) 1 d PR A 1
H49C H -0.0137 0.0448 0.1260 0.126 Uiso 0.410(8) 1 d PR A 1
H49B H 0.0559 0.0653 0.0706 0.126 Uiso 0.410(8) 1 d PR A 1
C48A C 0.0792(17) -0.0313(8) 0.1850(15) 0.084(4) Uani 0.410(8) 1 d PU A 1
H48A H 0.1040 -0.0624 0.1706 0.127 Uiso 0.410(8) 1 calc PR A 1
H48B H 0.0045 -0.0309 0.1682 0.127 Uiso 0.410(8) 1 calc PR A 1
H48C H 0.1026 -0.0265 0.2440 0.127 Uiso 0.410(8) 1 calc PR A 1
C49B C 0.0056(11) 0.0502(5) 0.0590(10) 0.087(3) Uani 0.590(8) 1 d PU A 2
H49D H 0.0338 0.0761 0.0975 0.131 Uiso 0.590(8) 1 d PR A 2
H49E H -0.0112 0.0630 0.0033 0.131 Uiso 0.590(8) 1 d PR A 2
H49F H -0.0563 0.0375 0.0710 0.131 Uiso 0.590(8) 1 d PR A 2
C48B C 0.0394(12) -0.0374(6) 0.1186(11) 0.088(3) Uani 0.590(8) 1 d PU A 2
H48D H 0.0944 -0.0612 0.1282 0.131 Uiso 0.590(8) 1 d PR A 2
H48E H -0.0215 -0.0520 0.1295 0.131 Uiso 0.590(8) 1 d PR A 2
H48F H 0.0236 -0.0265 0.0618 0.131 Uiso 0.590(8) 1 d PR A 2
N1 N 0.2630(4) 0.19486(19) 0.1323(3) 0.0446(12) Uani 1 1 d U . .
H1 H 0.2598 0.1767 0.1739 0.054 Uiso 1 1 calc R . .
N2 N 0.4643(6) -0.1197(3) 0.3063(5) 0.0791(19) Uani 1 1 d U . .
N3A N 0.1189(14) 0.0076(7) 0.1431(13) 0.070(3) Uani 0.410(8) 1 d PU A 1
N3B N 0.0763(9) 0.0060(4) 0.0825(9) 0.065(2) Uani 0.590(8) 1 d PU A 2
O2 O 0.2328(4) -0.03046(17) 0.0853(3) 0.0550(12) Uani 1 1 d U A .
O1 O 0.4076(4) -0.08365(18) 0.1817(3) 0.0584(13) Uani 1 1 d U . .
O5 O 0.5345(3) 0.03388(14) 0.0737(3) 0.0386(9) Uani 1 1 d U . .
O6 O 0.4407(3) 0.02256(15) 0.1640(3) 0.0445(10) Uani 1 1 d U . .
O3 O 0.5726(3) 0.12883(16) -0.0155(3) 0.0493(11) Uani 1 1 d U . .
O4 O 0.7262(3) 0.09827(16) 0.0447(3) 0.0481(11) Uani 1 1 d U . .
O8 O 0.3163(3) 0.02923(15) -0.0303(3) 0.0432(10) Uani 1 1 d U . .
O7 O 0.4142(3) 0.06577(15) -0.1038(3) 0.0423(10) Uani 1 1 d U . .
O10 O 0.5090(3) 0.19903(16) 0.0701(3) 0.0513(10) Uani 1 1 d U . .
O9 O 0.4301(3) 0.13231(16) 0.2071(3) 0.0485(10) Uani 1 1 d U . .
O11 O 0.2204(3) 0.13377(15) -0.0203(3) 0.0428(9) Uani 1 1 d U . .
O13 O 0.1574(4) 0.25089(19) 0.1882(3) 0.0667(15) Uani 1 1 d U . .
O12 O 0.2316(4) 0.27942(17) 0.0758(3) 0.0620(14) Uani 1 1 d U . .
S1 S 0.18554(14) 0.24127(7) 0.11282(14) 0.0514(5) Uani 1 1 d U . .

loop_
_atom_site_aniso_label
_atom_site_aniso_U_11
_atom_site_aniso_U_22
_atom_site_aniso_U_33
_atom_site_aniso_U_23
_atom_site_aniso_U_13
_atom_site_aniso_U_12
Nd1 0.02887(18) 0.02842(18) 0.0386(2) -0.0003(2) 0.00910(14) 0.0003(2)
C1 0.050(4) 0.091(5) 0.072(5) 0.003(4) -0.001(4) 0.002(4)
C2 0.040(3) 0.057(3) 0.063(3) 0.004(3) 0.004(3) 0.002(3)
C7 0.037(3) 0.051(3) 0.059(3) 0.000(3) 0.016(3) 0.002(3)
C6 0.039(3) 0.053(3) 0.060(3) 0.000(3) 0.011(2) 0.002(2)
C5 0.031(2) 0.048(3) 0.057(3) -0.002(2) 0.016(2) -0.001(2)
C4 0.046(3) 0.057(3) 0.074(3) 0.004(3) 0.010(3) 0.001(3)
C3 0.047(3) 0.065(3) 0.071(3) 0.013(3) 0.001(3) 0.008(3)
C8 0.034(2) 0.039(2) 0.052(2) -0.007(2) 0.010(2) -0.001(2)
C9 0.034(2) 0.042(2) 0.053(2) -0.008(2) 0.014(2) -0.002(2)
C10 0.034(2) 0.038(2) 0.046(2) 0.002(2) 0.010(2) -0.001(2)
C11 0.035(2) 0.044(2) 0.049(2) 0.003(2) 0.012(2) 0.002(2)
C12 0.034(2) 0.039(3) 0.047(3) 0.001(2) 0.006(2) 0.001(2)
C13 0.044(3) 0.050(3) 0.054(3) 0.000(3) 0.006(3) 0.007(3)
C14 0.050(3) 0.063(3) 0.059(3) 0.004(3) -0.001(3) 0.003(3)
C15 0.054(3) 0.066(3) 0.056(3) -0.003(3) -0.005(3) 0.003(3)
C16 0.051(3) 0.056(3) 0.055(3) -0.005(3) 0.002(3) 0.009(3)
C17 0.038(3) 0.045(3) 0.045(3) 0.001(2) 0.006(2) 0.000(2)
C18 0.036(2) 0.041(2) 0.046(2) -0.002(2) 0.010(2) 0.007(2)
C19 0.032(2) 0.036(2) 0.045(2) 0.001(2) 0.012(2) 0.004(2)
C20 0.034(2) 0.032(2) 0.047(2) -0.002(2) 0.012(2) 0.001(2)
C33 0.031(2) 0.046(2) 0.056(2) -0.012(2) 0.014(2) -0.002(2)
C34 0.034(2) 0.046(2) 0.056(2) -0.014(2) 0.010(2) -0.003(2)
C35 0.038(2) 0.050(2) 0.061(3) -0.018(2) 0.012(2) -0.005(2)
C36 0.036(2) 0.051(2) 0.059(3) -0.018(2) 0.015(2) -0.010(2)
C37 0.039(3) 0.057(3) 0.067(3) -0.022(3) 0.013(3) -0.010(3)
C38 0.048(3) 0.061(3) 0.071(3) -0.026(3) 0.017(3) -0.010(3)
C39 0.045(3) 0.066(3) 0.072(3) -0.023(3) 0.011(3) -0.008(3)
C40 0.049(3) 0.060(3) 0.065(3) -0.016(2) 0.013(2) -0.008(2)
C41 0.037(2) 0.052(2) 0.059(3) -0.014(2) 0.014(2) -0.009(2)
C42 0.037(2) 0.050(2) 0.057(2) -0.013(2) 0.015(2) -0.005(2)
C43 0.038(2) 0.045(2) 0.052(2) -0.012(2) 0.014(2) -0.004(2)
C44 0.037(2) 0.043(2) 0.054(2) -0.008(2) 0.014(2) -0.003(2)
C21 0.039(2) 0.046(2) 0.050(2) -0.011(2) 0.006(2) 0.004(2)
C22 0.038(2) 0.046(2) 0.051(2) -0.009(2) 0.009(2) 0.001(2)
C23 0.044(2) 0.051(2) 0.056(2) -0.012(2) 0.007(2) 0.002(2)
C24 0.046(2) 0.054(2) 0.056(2) -0.012(2) 0.008(2) -0.004(2)
C25 0.053(3) 0.061(3) 0.062(3) -0.010(2) 0.002(3) -0.004(3)
C26 0.061(3) 0.068(3) 0.071(3) -0.011(3) 0.003(3) -0.007(3)
C27 0.057(3) 0.073(3) 0.074(3) -0.011(3) 0.005(3) -0.002(3)
C28 0.053(3) 0.066(3) 0.065(3) -0.007(3) 0.009(3) 0.001(3)
C29 0.040(2) 0.051(2) 0.053(3) -0.006(2) 0.009(2) -0.003(2)
C30 0.041(2) 0.047(2) 0.051(2) -0.007(2) 0.012(2) 0.000(2)
C31 0.039(2) 0.040(2) 0.047(2) -0.009(2) 0.010(2) -0.002(2)
C32 0.035(2) 0.039(2) 0.046(2) -0.004(2) 0.010(2) 0.002(2)
C50 0.064(3) 0.064(3) 0.082(3) -0.001(3) 0.022(3) -0.007(3)
C46 0.112(6) 0.097(5) 0.090(5) 0.008(5) 0.024(5) -0.018(5)
C45 0.121(6) 0.125(6) 0.093(5) 0.015(5) 0.005(5) 0.020(5)
C47 0.065(3) 0.067(3) 0.061(3) -0.001(3) 0.018(3) 0.002(3)
C49A 0.087(6) 0.076(6) 0.086(6) 0.001(5) 0.019(5) 0.002(5)
C48A 0.080(6) 0.078(6) 0.090(6) 0.009(6) 0.013(5) 0.001(6)
C49B 0.076(5) 0.079(5) 0.097(5) -0.001(5) 0.006(5) 0.005(5)
C48B 0.081(6) 0.079(6) 0.101(6) 0.006(5) 0.021(5) -0.006(5)
N1 0.033(2) 0.047(2) 0.055(2) -0.005(2) 0.012(2) -0.001(2)
N2 0.086(4) 0.073(4) 0.070(4) 0.009(3) 0.006(4) 0.010(3)
N3A 0.066(5) 0.068(5) 0.081(5) -0.002(4) 0.027(4) -0.002(4)
N3B 0.053(4) 0.057(4) 0.086(4) 0.002(4) 0.018(4) 0.000(4)
O2 0.045(2) 0.048(2) 0.076(3) 0.004(2) 0.023(2) 0.008(2)
O1 0.062(3) 0.057(3) 0.057(3) 0.006(2) 0.015(2) 0.006(2)
O5 0.0358(18) 0.036(2) 0.0442(19) -0.0078(17) 0.0106(17) -0.0011(16)
O6 0.0397(19) 0.044(2) 0.052(2) -0.0047(17) 0.0159(18) -0.0069(17)
O3 0.043(2) 0.044(2) 0.056(2) -0.0104(19) 0.0047(19) -0.0001(18)
O4 0.040(2) 0.041(2) 0.060(2) -0.012(2) 0.007(2) -0.0016(19)
O8 0.0374(19) 0.042(2) 0.049(2) 0.0051(17) 0.0101(18) 0.0060(17)
O7 0.032(2) 0.037(2) 0.056(2) 0.0057(19) 0.0095(19) 0.0014(18)
O10 0.0347(19) 0.054(2) 0.064(2) -0.0206(18) 0.0095(18) -0.0015(17)
O9 0.041(2) 0.051(2) 0.050(2) -0.0114(18) 0.0040(18) 0.0051(18)
O11 0.0333(18) 0.0412(19) 0.0523(19) -0.0022(17) 0.0086(17) -0.0057(16)
O13 0.051(3) 0.079(3) 0.077(3) -0.031(3) 0.028(3) 0.002(3)
O12 0.043(3) 0.039(3) 0.106(4) -0.006(3) 0.022(3) 0.001(2)
S1 0.0341(10) 0.0450(11) 0.0772(14) -0.0177(10) 0.0184(10) -0.0023(9)

loop_
_atom_type_symbol
_atom_type_description
_atom_type_scat_dispersion_real
_atom_type_scat_dispersion_imag
_atom_type_scat_source
C C 0.0033 0.0016 'International Tables Vol C Tables 4.2.6.8 and 6.1.1.4'
H H 0.0000 0.0000 'International Tables Vol C Tables 4.2.6.8 and 6.1.1.4'
N N 0.0061 0.0033 'International Tables Vol C Tables 4.2.6.8 and 6.1.1.4'
O O 0.0106 0.0060 'International Tables Vol C Tables 4.2.6.8 and 6.1.1.4'
S S 0.1246 0.1234 'International Tables Vol C Tables 4.2.6.8 and 6.1.1.4'
Nd Nd -0.1943 3.0179 'International Tables Vol C Tables 4.2.6.8 and 6.1.1.4'

loop_
_geom_angle_atom_site_label_1
_geom_angle_atom_site_label_2
_geom_angle_atom_site_label_3
_geom_angle
_geom_angle_site_symmetry_1
_geom_angle_site_symmetry_3
_geom_angle_publ_flag
O5 Nd1 O1 149.70(15) 3_655 . ?
O5 Nd1 O8 71.49(14) 3_655 . ?
O1 Nd1 O8 138.67(15) . . ?
O5 Nd1 O7 78.46(14) 3_655 3_655 ?
O1 Nd1 O7 75.85(15) . 3_655 ?
O8 Nd1 O7 132.70(14) . 3_655 ?
O5 Nd1 O3 78.10(14) 3_655 3_655 ?
O1 Nd1 O3 78.10(15) . 3_655 ?
O8 Nd1 O3 134.53(15) . 3_655 ?
O7 Nd1 O3 69.62(14) 3_655 3_655 ?
O5 Nd1 O2 136.45(15) 3_655 . ?
O1 Nd1 O2 70.59(16) . . ?
O8 Nd1 O2 73.05(15) . . ?
O7 Nd1 O2 145.09(15) 3_655 . ?
O3 Nd1 O2 111.45(15) 3_655 . ?
O5 Nd1 O4 81.74(14) 3_655 3_655 ?
O1 Nd1 O4 98.09(16) . 3_655 ?
O8 Nd1 O4 89.90(15) . 3_655 ?
O7 Nd1 O4 121.23(14) 3_655 3_655 ?
O3 Nd1 O4 52.27(14) 3_655 3_655 ?
O2 Nd1 O4 73.71(15) . 3_655 ?
O5 Nd1 O6 121.25(13) 3_655 . ?
O1 Nd1 O6 72.30(15) . . ?
O8 Nd1 O6 80.43(14) . . ?
O7 Nd1 O6 85.19(14) 3_655 . ?
O3 Nd1 O6 145.02(15) 3_655 . ?
O2 Nd1 O6 75.86(15) . . ?
O4 Nd1 O6 149.56(14) 3_655 . ?
O5 Nd1 O5 72.07(15) 3_655 . ?
O1 Nd1 O5 110.76(15) . . ?
O8 Nd1 O5 70.43(13) . . ?
O7 Nd1 O5 65.94(13) 3_655 . ?
O3 Nd1 O5 130.15(13) 3_655 . ?
O2 Nd1 O5 117.79(14) . . ?
O4 Nd1 O5 151.02(14) 3_655 . ?
O6 Nd1 O5 49.91(13) . . ?
O5 Nd1 C44 76.42(16) 3_655 3_655 ?
O1 Nd1 C44 89.83(18) . 3_655 ?
O8 Nd1 C44 112.21(18) . 3_655 ?
O7 Nd1 C44 94.56(17) 3_655 3_655 ?
O3 Nd1 C44 25.70(15) 3_655 3_655 ?
O2 Nd1 C44 94.68(17) . 3_655 ?
O4 Nd1 C44 26.76(15) 3_655 3_655 ?
O6 Nd1 C44 161.67(17) . 3_655 ?
O5 Nd1 C44 145.53(16) . 3_655 ?
C2 C1 H1A 109.5 . . ?
C2 C1 H1B 109.5 . . ?
H1A C1 H1B 109.5 . . ?
C2 C1 H1C 109.5 . . ?
H1A C1 H1C 109.5 . . ?
H1B C1 H1C 109.5 . . ?
C7 C2 C3 117.3(7) . . ?
C7 C2 C1 121.0(7) . . ?
C3 C2 C1 121.8(7) . . ?
C2 C7 C6 123.0(7) . . ?
C2 C7 H7 118.5 . . ?
C6 C7 H7 118.5 . . ?
C5 C6 C7 118.5(7) . . ?
C5 C6 H6 120.7 . . ?
C7 C6 H6 120.7 . . ?
C6 C5 C4 119.7(7) . . ?
C6 C5 S1 118.9(6) . . ?
C4 C5 S1 121.4(6) . . ?
C5 C4 C3 120.6(8) . . ?
C5 C4 H4 119.7 . . ?
C3 C4 H4 119.7 . . ?
C2 C3 C4 120.8(8) . . ?
C2 C3 H3 119.6 . . ?
C4 C3 H3 119.6 . . ?
N1 C8 C9 114.1(5) . . ?
N1 C8 C33 108.5(5) . . ?
C9 C8 C33 111.3(6) . . ?
N1 C8 C21 106.4(6) . . ?
C9 C8 C21 107.2(5) . . ?
C33 C8 C21 109.2(5) . . ?
O11 C9 C8 108.9(5) . . ?
O11 C9 H9A 109.9 . . ?
C8 C9 H9A 109.9 . . ?
O11 C9 H9B 109.9 . . ?
C8 C9 H9B 109.9 . . ?
H9A C9 H9B 108.3 . . ?
C11 C10 C19 122.1(7) . . ?
C11 C10 O11 118.9(6) . . ?
C19 C10 O11 118.9(6) . . ?
C10 C11 C12 119.4(7) . . ?
C10 C11 H11 120.3 . . ?
C12 C11 H11 120.3 . . ?
C17 C12 C11 119.1(6) . . ?
C17 C12 C13 118.8(6) . . ?
C11 C12 C13 122.0(6) . . ?
C14 C13 C12 120.7(7) . . ?
C14 C13 H13 119.6 . . ?
C12 C13 H13 119.6 . . ?
C13 C14 C15 121.2(7) . . ?
C13 C14 H14 119.4 . . ?
C15 C14 H14 119.4 . . ?
C14 C15 C16 120.7(8) . . ?
C14 C15 H15 119.7 . . ?
C16 C15 H15 119.7 . . ?
C15 C16 C17 119.9(7) . . ?
C15 C16 H16 120.0 . . ?
C17 C16 H16 120.0 . . ?
C12 C17 C18 119.8(7) . . ?
C12 C17 C16 118.7(6) . . ?
C18 C17 C16 121.5(7) . . ?
C19 C18 C17 121.9(6) . . ?
C19 C18 H18 119.0 . . ?
C17 C18 H18 119.0 . . ?
C18 C19 C10 117.6(6) . . ?
C18 C19 C20 119.0(6) . . ?
C10 C19 C20 123.4(6) . . ?
O7 C20 O8 125.7(6) . . ?
O7 C20 C19 118.0(6) . . ?
O8 C20 C19 116.3(6) . . ?
O10 C33 C8 107.7(5) . . ?
O10 C33 H33A 110.2 . . ?
C8 C33 H33A 110.2 . . ?
O10 C33 H33B 110.2 . . ?
C8 C33 H33B 110.2 . . ?
H33A C33 H33B 108.5 . . ?
C35 C34 O10 123.5(6) . . ?
C35 C34 C43 120.7(6) . . ?
O10 C34 C43 115.5(6) . . ?
C34 C35 C36 120.6(7) . . ?
C34 C35 H35 119.7 . . ?
C36 C35 H35 119.7 . . ?
C41 C36 C35 118.6(6) . . ?
C41 C36 C37 119.3(6) . . ?
C35 C36 C37 121.9(7) . . ?
C38 C37 C36 120.4(7) . . ?
C38 C37 H37 119.8 . . ?
C36 C37 H37 119.8 . . ?
C37 C38 C39 121.0(7) . . ?
C37 C38 H38 119.5 . . ?
C39 C38 H38 119.5 . . ?
C40 C39 C38 119.9(7) . . ?
C40 C39 H39 120.0 . . ?
C38 C39 H39 120.0 . . ?
C39 C40 C41 121.6(7) . . ?
C39 C40 H40 119.2 . . ?
C41 C40 H40 119.2 . . ?
C42 C41 C40 123.5(7) . . ?
C42 C41 C36 118.8(6) . . ?
C40 C41 C36 117.7(7) . . ?
C43 C42 C41 122.1(7) . . ?
C43 C42 H42 118.9 . . ?
C41 C42 H42 118.9 . . ?
C42 C43 C34 119.0(6) . . ?
C42 C43 C44 118.1(6) . . ?
C34 C43 C44 122.8(6) . . ?
O3 C44 O4 118.6(6) . . ?
O3 C44 C43 123.7(6) . . ?
O4 C44 C43 117.7(6) . . ?
O3 C44 Nd1 58.6(3) . 3_655 ?
O4 C44 Nd1 60.6(3) . 3_655 ?
C43 C44 Nd1 170.6(5) . 3_655 ?
O9 C21 C8 111.6(5) . . ?
O9 C21 H21A 109.3 . . ?
C8 C21 H21A 109.3 . . ?
O9 C21 H21B 109.3 . . ?
C8 C21 H21B 109.3 . . ?
H21A C21 H21B 108.0 . . ?
C23 C22 O9 118.1(6) . . ?
C23 C22 C31 119.7(6) . . ?
O9 C22 C31 122.2(6) . . ?
C22 C23 C24 121.2(7) . . ?
C22 C23 H23 119.4 . . ?
C24 C23 H23 119.4 . . ?
C29 C24 C23 119.3(7) . . ?
C29 C24 C25 119.0(7) . . ?
C23 C24 C25 121.7(7) . . ?
C26 C25 C24 119.3(8) . . ?
C26 C25 H25 120.4 . . ?
C24 C25 H25 120.4 . . ?
C27 C26 C25 120.8(8) . . ?
C27 C26 H26 119.6 . . ?
C25 C26 H26 119.6 . . ?
C28 C27 C26 121.4(8) . . ?
C28 C27 H27 119.3 . . ?
C26 C27 H27 119.3 . . ?
C27 C28 C29 118.9(8) . . ?
C27 C28 H28 120.5 . . ?
C29 C28 H28 120.5 . . ?
C24 C29 C30 119.0(7) . . ?
C24 C29 C28 120.6(7) . . ?
C30 C29 C28 120.4(7) . . ?
C31 C30 C29 121.7(7) . . ?
C31 C30 H30 119.2 . . ?
C29 C30 H30 119.2 . . ?
C30 C31 C22 119.1(6) . . ?
C30 C31 C32 118.6(6) . . ?
C22 C31 C32 122.1(6) . . ?
O6 C32 O5 120.4(6) . . ?
O6 C32 C31 120.3(6) . . ?
O5 C32 C31 119.3(6) . . ?
O2 C50 N3B 127.5(9) . . ?
O2 C50 N3A 113.8(10) . . ?
O2 C50 H50A 115.5 . . ?
N3B C50 H50A 116.7 . . ?
N3A C50 H50A 117.4 . . ?
O2 C50 H50B 122.9 . . ?
N3B C50 H50B 98.9 . . ?
N3A C50 H50B 77.4 . . ?
N2 C46 H46A 109.5 . . ?
N2 C46 H46B 109.5 . . ?
H46A C46 H46B 109.5 . . ?
N2 C46 H46C 109.5 . . ?
H46A C46 H46C 109.5 . . ?
H46B C46 H46C 109.5 . . ?
N2 C45 H45A 109.5 . . ?
N2 C45 H45B 109.5 . . ?
H45A C45 H45B 109.5 . . ?
N2 C45 H45C 109.5 . . ?
H45A C45 H45C 109.5 . . ?
H45B C45 H45C 109.5 . . ?
O1 C47 N2 125.3(9) . . ?
O1 C47 H47 117.3 . . ?
N2 C47 H47 117.3 . . ?
N3A C49A H49A 112.6 . . ?
N3A C49A H49C 106.4 . . ?
H49A C49A H49C 109.5 . . ?
N3A C49A H49B 109.3 . . ?
H49A C49A H49B 109.5 . . ?
H49C C49A H49B 109.5 . . ?
N3A C49A H49D 152.5 . . ?
H49A C49A H49D 81.8 . . ?
H49C C49A H49D 89.2 . . ?
N3A C49A H49F 106.2 . . ?
H49A C49A H49F 134.5 . . ?
H49B C49A H49F 77.7 . . ?
H49D C49A H49F 74.1 . . ?
N3A C48A H48D 87.9 . . ?
H48B C48A H48D 98.0 . . ?
H48C C48A H48D 139.2 . . ?
N3A C48A H48E 110.7 . . ?
H48A C48A H48E 80.1 . . ?
H48C C48A H48E 132.2 . . ?
H48D C48A H48E 66.9 . . ?
N3B C49B H49C 86.1 . . ?
N3B C49B H49B 85.2 . . ?
H49C C49B H49B 102.2 . . ?
N3B C49B H49D 107.4 . . ?
H49C C49B H49D 67.4 . . ?
N3B C49B H49E 120.6 . . ?
H49C C49B H49E 151.3 . . ?
H49B C49B H49E 91.2 . . ?
H49D C49B H49E 109.5 . . ?
N3B C49B H49F 99.7 . . ?
H49C C49B H49F 50.9 . . ?
H49B C49B H49F 151.6 . . ?
H49D C49B H49F 109.5 . . ?
H49E C49B H49F 109.5 . . ?
N3B C48B H48D 106.8 . . ?
N3B C48B H48E 143.1 . . ?
H48D C48B H48E 109.5 . . ?
N3B C48B H48F 50.2 . . ?
H48D C48B H48F 109.5 . . ?
H48E C48B H48F 109.5 . . ?
C8 N1 S1 126.5(5) . . ?
C8 N1 H1 116.8 . . ?
S1 N1 H1 116.8 . . ?
C47 N2 C45 123.0(9) . . ?
C47 N2 C46 117.3(8) . . ?
C45 N2 C46 119.7(8) . . ?
C48A N3A C50 129.9(16) . . ?
C48A N3A C49A 117.1(17) . . ?
C50 N3A C49A 105.6(15) . . ?
C50 N3B C48B 116.1(11) . . ?
C50 N3B C49B 124.1(11) . . ?
C48B N3B C49B 119.6(12) . . ?
C50 N3B H48F 120.8 . . ?
C49B N3B H48F 104.4 . . ?
C50 O2 Nd1 131.1(5) . . ?
C47 O1 Nd1 133.8(6) . . ?
C32 O5 Nd1 160.0(4) . 3_655 ?
C32 O5 Nd1 91.3(4) . . ?
Nd1 O5 Nd1 107.93(15) 3_655 . ?
C32 O6 Nd1 97.8(4) . . ?
C44 O3 Nd1 95.7(4) . 3_655 ?
C44 O4 Nd1 92.6(4) . 3_655 ?
C20 O8 Nd1 138.8(4) . . ?
C20 O7 Nd1 137.7(4) . 3_655 ?
C34 O10 C33 119.1(5) . . ?
C22 O9 C21 116.7(5) . . ?
C10 O11 C9 114.5(5) . . ?
O13 S1 O12 119.2(3) . . ?
O13 S1 N1 105.6(3) . . ?
O12 S1 N1 109.5(3) . . ?
O13 S1 C5 106.4(3) . . ?
O12 S1 C5 106.7(3) . . ?
N1 S1 C5 109.1(3) . . ?

loop_
_geom_bond_atom_site_label_1
_geom_bond_atom_site_label_2
_geom_bond_distance
_geom_bond_site_symmetry_2
_geom_bond_publ_flag
Nd1 O5 2.428(4) 3_655 ?
Nd1 O1 2.451(5) . ?
Nd1 O8 2.460(4) . ?
Nd1 O7 2.466(4) 3_655 ?
Nd1 O3 2.468(4) 3_655 ?
Nd1 O2 2.487(5) . ?
Nd1 O4 2.510(4) 3_655 ?
Nd1 O6 2.545(4) . ?
Nd1 O5 2.683(4) . ?
Nd1 C44 2.877(7) 3_655 ?
C1 C2 1.490(9) . ?
C1 H1A 0.9600 . ?
C1 H1B 0.9600 . ?
C1 H1C 0.9600 . ?
C2 C7 1.370(9) . ?
C2 C3 1.377(9) . ?
C7 C6 1.391(8) . ?
C7 H7 0.9300 . ?
C6 C5 1.371(9) . ?
C6 H6 0.9300 . ?
C5 C4 1.373(9) . ?
C5 S1 1.772(7) . ?
C4 C3 1.388(9) . ?
C4 H4 0.9300 . ?
C3 H3 0.9300 . ?
C8 N1 1.468(8) . ?
C8 C9 1.513(8) . ?
C8 C33 1.532(8) . ?
C8 C21 1.533(8) . ?
C9 O11 1.440(7) . ?
C9 H9A 0.9700 . ?
C9 H9B 0.9700 . ?
C10 C11 1.375(8) . ?
C10 C19 1.389(8) . ?
C10 O11 1.416(7) . ?
C11 C12 1.405(8) . ?
C11 H11 0.9300 . ?
C12 C17 1.379(9) . ?
C12 C13 1.439(8) . ?
C13 C14 1.319(9) . ?
C13 H13 0.9300 . ?
C14 C15 1.365(9) . ?
C14 H14 0.9300 . ?
C15 C16 1.377(9) . ?
C15 H15 0.9300 . ?
C16 C17 1.413(9) . ?
C16 H16 0.9300 . ?
C17 C18 1.392(8) . ?
C18 C19 1.371(8) . ?
C18 H18 0.9300 . ?
C19 C20 1.504(8) . ?
C20 O7 1.250(7) . ?
C20 O8 1.264(7) . ?
C33 O10 1.445(7) . ?
C33 H33A 0.9700 . ?
C33 H33B 0.9700 . ?
C34 C35 1.359(8) . ?
C34 O10 1.364(7) . ?
C34 C43 1.433(8) . ?
C35 C36 1.425(9) . ?
C35 H35 0.9300 . ?
C36 C41 1.417(9) . ?
C36 C37 1.426(9) . ?
C37 C38 1.341(9) . ?
C37 H37 0.9300 . ?
C38 C39 1.405(9) . ?
C38 H38 0.9300 . ?
C39 C40 1.359(9) . ?
C39 H39 0.9300 . ?
C40 C41 1.416(9) . ?
C40 H40 0.9300 . ?
C41 C42 1.415(9) . ?
C42 C43 1.348(8) . ?
C42 H42 0.9300 . ?
C43 C44 1.484(9) . ?
C44 O3 1.254(7) . ?
C44 O4 1.297(7) . ?
C44 Nd1 2.877(7) 3_655 ?
C21 O9 1.421(7) . ?
C21 H21A 0.9700 . ?
C21 H21B 0.9700 . ?
C22 C23 1.366(8) . ?
C22 O9 1.370(7) . ?
C22 C31 1.428(8) . ?
C23 C24 1.408(9) . ?
C23 H23 0.9300 . ?
C24 C29 1.395(9) . ?
C24 C25 1.415(9) . ?
C25 C26 1.390(10) . ?
C25 H25 0.9300 . ?
C26 C27 1.374(10) . ?
C26 H26 0.9300 . ?
C27 C28 1.370(9) . ?
C27 H27 0.9300 . ?
C28 C29 1.414(9) . ?
C28 H28 0.9300 . ?
C29 C30 1.410(8) . ?
C30 C31 1.364(8) . ?
C30 H30 0.9300 . ?
C31 C32 1.486(9) . ?
C32 O6 1.271(7) . ?
C32 O5 1.275(7) . ?
C50 O2 1.202(8) . ?
C50 N3B 1.356(13) . ?
C50 N3A 1.474(19) . ?
C50 H50A 0.9337 . ?
C50 H50B 0.9436 . ?
C46 N2 1.435(10) . ?
C46 H46A 0.9600 . ?
C46 H46B 0.9600 . ?
C46 H46C 0.9600 . ?
C45 N2 1.427(10) . ?
C45 H45A 0.9600 . ?
C45 H45B 0.9600 . ?
C45 H45C 0.9600 . ?
C47 O1 1.187(8) . ?
C47 N2 1.332(9) . ?
C47 H47 0.9300 . ?
C49A N3A 1.49(2) . ?
C49A H49A 0.9600 . ?
C49A H49C 0.9600 . ?
C49A H49B 0.9600 . ?
C49A H49D 0.7747 . ?
C48A N3A 1.44(2) . ?
C48A H48A 0.9600 . ?
C48A H48B 0.9600 . ?
C48A H48C 0.9600 . ?
C49B N3B 1.515(16) . ?
C49B H49C 1.2157 . ?
C49B H49B 0.7663 . ?
C49B H49D 0.9599 . ?
C49B H49E 0.9600 . ?
C49B H49F 0.9601 . ?
C48B N3B 1.465(17) . ?
C48B H48D 0.9601 . ?
C48B H48E 0.9602 . ?
C48B H48F 0.9599 . ?
N1 S1 1.608(5) . ?
N1 H1 0.8600 . ?
N3B H48F 1.1264 . ?
O5 Nd1 2.428(4) 3_655 ?
O3 Nd1 2.468(4) 3_655 ?
O4 Nd1 2.510(4) 3_655 ?
O7 Nd1 2.466(4) 3_655 ?
O13 S1 1.422(5) . ?
O12 S1 1.424(5) . ?

loop_
_platon_squeeze_void_nr
_platon_squeeze_void_average_x
_platon_squeeze_void_average_y
_platon_squeeze_void_average_z
_platon_squeeze_void_volume
_platon_squeeze_void_count_electrons
_platon_squeeze_void_content
1 -0.008 0.000 0.500 762 293 ' '
2 -0.003 0.500 1.000 762 294 ' '
